data_4515173
loop_
_publ_author_name
'Zhou, Chenkun'
'Lin, Haoran'
'Neu, Jennifer'
'Zhou, Yan'
'Chaaban, Maya'
'Lee, Sujin'
'Worku, Michael'
'Chen, Banghao'
'Clark, Ronald'
'Cheng, Wenhao'
'Guan, Jingjiao'
'Djurovich, Peter'
'Zhang, Dongzhou'
'L\"u, Xujie'
'Bullock, James'
'Pak, Chongin'
'Shatruk, Michael'
'Du, Mao-Hua'
'Siegrist, Theo'
'Ma, Biwu'

_publ_section_title
;
 Green Emitting Single-Crystalline Bulk Assembly of Metal Halide Clusters
 with Near-Unity Photoluminescence Quantum Efficiency
;
_journal_issue 7
_journal_name_full 'ACS Energy Letters'
_journal_page_first 1579
_journal_paper_doi 10.1021/acsenergylett.9b00991
_journal_volume 4
_journal_year 2019
_chemical_absolute_configuration ad
_chemical_formula_moiety 'C81 H180 Cl19 N9 Pb3 Zn2'
_chemical_formula_sum 'C81 H180 Cl19 N9 Pb3 Zn2'
_chemical_formula_weight 2706.34
_space_group_IT_number 173
_space_group_name_Hall 'P 6c'
_space_group_name_H-M_alt 'P 63'
_symmetry_cell_setting hexagonal
_symmetry_space_group_name_Hall 'P 6c'
_symmetry_space_group_name_H-M 'P 63'
_atom_sites_solution_hydrogens difmap
_atom_sites_solution_primary direct
_cell_angle_alpha 90
_cell_angle_beta 90
_cell_angle_gamma 120
_cell_formula_units_Z 2
_cell_length_a 14.6247(3)
_cell_length_b 14.6247(3)
_cell_length_c 30.1473(6)
_cell_measurement_reflns_used 25782
_cell_measurement_temperature 110
_cell_measurement_theta_max 31.4919
_cell_measurement_theta_min 2.8644
_cell_volume 5584.1(2)
_computing_cell_refinement
; 
 CrysAlisPro (Rigaku Oxford Diffraction, 2017) 
;
_computing_data_collection 'Xcalibur, (Oxford Diffraction, 2002)'
_computing_data_reduction
; 
 CrysAlisPro (Rigaku Oxford Diffraction, 2017) 
;
_computing_molecular_graphics 'CAMERON (Watkin et al., 1996)'
_computing_publication_material 'CRYSTALS (Betteridge et al., 2003)'
_computing_structure_refinement 'CRYSTALS (Betteridge et al., 2003)'
_computing_structure_solution 'SIR92 (Altomare et al., 1994)'
_diffrn_ambient_temperature 110
_diffrn_measured_fraction_theta_full 0.996
_diffrn_measured_fraction_theta_max 0.983
_diffrn_measurement_device Area
_diffrn_measurement_device_type 'Oxford Diffraction XCALIBUR'
_diffrn_measurement_method '\f & \w scans'
_diffrn_radiation_monochromator graphite
_diffrn_radiation_type 'Mo K\a'
_diffrn_radiation_wavelength 0.71073
_diffrn_reflns_av_R_equivalents 0.066
_diffrn_reflns_limit_h_max 21
_diffrn_reflns_limit_h_min -21
_diffrn_reflns_limit_k_max 21
_diffrn_reflns_limit_k_min -20
_diffrn_reflns_limit_l_max 38
_diffrn_reflns_limit_l_min -44
_diffrn_reflns_number 86593
_diffrn_reflns_theta_full 30.535
_diffrn_reflns_theta_max 31.479
_diffrn_reflns_theta_min 2.866
_diffrn_standards_number 0
_exptl_absorpt_coefficient_mu 5.427
_exptl_absorpt_correction_T_max 1.00
_exptl_absorpt_correction_T_min 0.55
_exptl_absorpt_correction_type gaussian
_exptl_absorpt_process_details
; 
 Gaussian Integration (Busing and Levy, 1957) 
;
_exptl_crystal_colour transparent
_exptl_crystal_density_diffrn 1.609
_exptl_crystal_density_method 'not measured'
_exptl_crystal_description prismatic
_exptl_crystal_F_000 2716
_exptl_crystal_size_max 0.466
_exptl_crystal_size_mid 0.352
_exptl_crystal_size_min 0.338
_refine_diff_density_max 1.45
_refine_diff_density_min -0.68
_refine_ls_abs_structure_details
; 
 Parsons, Flack & Wagner (2013), 
 2018 Friedel Pairs 
;
_refine_ls_abs_structure_Flack 0.492(4)
_refine_ls_extinction_method None
_refine_ls_goodness_of_fit_ref 0.9966
_refine_ls_hydrogen_treatment constr
_refine_ls_matrix_type full
_refine_ls_number_parameters 191
_refine_ls_number_reflns 4603
_refine_ls_number_restraints 74
_refine_ls_R_factor_all 0.0665
_refine_ls_R_factor_gt 0.0592
_refine_ls_shift/su_max 0.0007583
_refine_ls_shift/su_mean 0.0000236
_refine_ls_structure_factor_coef Fsqd
_refine_ls_weighting_details
;
 Method, part 1, Chebychev polynomial, (Watkin, 1994, Prince, 1982) 
 [weight] = 1.0/[A~0~*T~0~(x)+A~1~*T~1~(x) ... +A~n-1~]*T~n-1~(x)] 
 where A~i~ are the Chebychev coefficients listed below and x= Fcalc/Fmax 
 Method = Robust Weighting (Prince, 1982) 
 W = [weight] * [1-(deltaF/6*sigmaF)^2^]^2^ 
 A~i~ are: 
 0.137E+04 0.147E+04 0.109E+04 202. 
;
_refine_ls_weighting_scheme calc
_refine_ls_wR_factor_all 0.0963
_refine_ls_wR_factor_gt 0.0936
_refine_ls_wR_factor_ref 0.0921
_reflns_limit_h_max 0
_reflns_limit_h_min -18
_reflns_limit_k_max 21
_reflns_limit_k_min 0
_reflns_limit_l_max 38
_reflns_limit_l_min -44
_reflns_number_gt 4878
_reflns_number_total 11591
_reflns_threshold_expression I>2.0\s(I)
_oxford_diffrn_Wilson_B_factor 3.73
_oxford_diffrn_Wilson_scale 1.01
_oxford_refine_ls_r_factor_ref 0.0561
_oxford_refine_ls_scale 1.514(6)
_oxford_reflns_number_all 5548
_cod_data_source_file nz9b00991_si_002.cif
_cod_data_source_block ZnPyPbCl_07032018
_cod_original_sg_symbol_H-M 'P 63 '
_cod_database_code 4515173
_oxford_refine_reflns_threshold_expression_ref I>3.0\s(I)
_oxford_hooft_y 0.487(8)
_oxford_bijvoet_difference 0.492(4)
_oxford_refined_flack_x 0.49(2)

loop_
_symmetry_equiv_pos_as_xyz
x,y,z
x-y,x,z+1/2
-y,x-y,z
-x,-y,z+1/2
-x+y,-x,z
y,-x+y,z+1/2

loop_
_atom_site_label
_atom_site_type_symbol
_atom_site_fract_x
_atom_site_fract_y
_atom_site_fract_z
_atom_site_U_iso_or_equiv
_atom_site_occupancy
_atom_site_adp_type
_atom_site_refinement_flags_posn
_atom_site_refinement_flags_adp
Pb1 Pb 0.51777(3) 0.75890(4) 0.7507(2) 0.0557 1.0000 Uani . .
Cl2 Cl 0.6597(11) 0.8298(10) 0.6831(4) 0.1139 1.0000 Uani . .
Zn3 Zn 0.3333 0.6667 0.4566(3) 0.0650 1.0000 Uani DS T
Cl4 Cl 0.5058 0.7518 0.4809 0.1032 1.0000 Uani D .
Cl5 Cl 0.3333 0.6667 0.3991(15) 0.4800 1.0000 Uani DS T
Cl6 Cl 0.3333 0.6667 0.8140(4) 0.0526 1.0000 Uani S T
Cl7 Cl 0.4650(3) 0.9295(2) 0.7507(6) 0.0886 1.0000 Uani . .
Cl3 Cl 0.6660(11) 0.8331(10) 0.8168(4) 0.1148 1.0000 Uani . .
Cl8 Cl 0.3333 0.6667 0.6885(4) 0.0637 1.0000 Uani S T
Zn1 Zn 0.6667 0.3333 0.5520(4) 0.1580 1.0000 Uani DS T
Cl1 Cl 0.6667 0.3333 0.6203(5) 0.1513 1.0000 Uani DS T
Cl9 Cl 0.7425 0.4879 0.5301 0.4088 1.0000 Uani D .
N100 N 0.5034 0.5201 0.8970 0.50(5) 1.0000 Uiso D .
C101 C 0.4481 0.5626 0.8770 0.211(17) 1.0000 Uiso D .
C102 C 0.4926 0.4432 0.8749 0.30(3) 1.0000 Uiso D .
C103 C 0.3692 0.3381 0.8917 0.176(13) 1.0000 Uiso D .
C104 C 0.3459 0.3727 0.9314 0.172(13) 1.0000 Uiso D .
C105 C 0.4458 0.4649 0.9443 0.165(12) 1.0000 Uiso D .
C106 C 0.6268 0.6151 0.9021 0.34(4) 1.0000 Uiso D .
C107 C 0.6480 0.7005 0.9341 0.26(2) 1.0000 Uiso D .
C108 C 0.7674 0.7765 0.9373 0.33(3) 1.0000 Uiso D .
C109 C 0.7944 0.8877 0.9583 0.27(2) 1.0000 Uiso D .
N200 N 0.4802 0.5152 0.5940 0.088(5) 1.0000 Uiso D .
C201 C 0.4206 0.5689 0.6009 0.162(11) 1.0000 Uiso D .
C202 C 0.5576 0.5328 0.6355 0.188(14) 1.0000 Uiso D .
C203 C 0.6523 0.6075 0.6224 0.33(3) 1.0000 Uiso D .
C204 C 0.6323 0.6477 0.5780 0.23(2) 1.0000 Uiso D .
C205 C 0.5463 0.5617 0.5602 0.151(11) 1.0000 Uiso D .
C206 C 0.4016 0.3997 0.5851 0.37(4) 1.0000 Uiso D .
C207 C 0.2954 0.3709 0.5784 0.53(7) 1.0000 Uiso D .
C208 C 0.2322 0.2533 0.5529 0.38(4) 1.0000 Uiso D .
C209 C 0.2729 0.1824 0.5667 1.1(2) 1.0000 Uiso D .
N300 N 0.8351 1.1671 0.7520 0.81(9) 1.0000 Uiso D .
C301 C 0.7383 1.1130 0.7650 0.46(4) 1.0000 Uiso D .
C302 C 0.8915 1.2502 0.7807 0.37(4) 1.0000 Uiso D .
C303 C 0.8900 1.1902 0.8270 0.5000 1.0000 Uiso D .
C304 C 0.8900 1.0996 0.8117 0.27(2) 1.0000 Uiso D .
C305 C 0.8807 1.1074 0.7573 0.38(3) 1.0000 Uiso D .
C306 C 0.8341 1.1908 0.7182 0.5000 1.0000 Uiso D .
C307 C 0.7286 1.1635 0.6996 0.5000 1.0000 Uiso D .
C308 C 0.7085 1.0938 0.6499 0.66(8) 1.0000 Uiso D .
C309 C 0.5838 1.0236 0.6368 0.26(2) 1.0000 Uiso D .
H3091 H 0.5681 0.9783 0.6119 0.3097 1.0000 Uiso R .
H3092 H 0.5443 0.9835 0.6617 0.3097 1.0000 Uiso R .
H3093 H 0.5658 1.0762 0.6303 0.3097 1.0000 Uiso R .
H3081 H 0.7258 1.0406 0.6561 0.7324 1.0000 Uiso R .
H3082 H 0.7473 1.1333 0.6247 0.7324 1.0000 Uiso R .
H3071 H 0.6753 1.1328 0.7216 0.6000 1.0000 Uiso R .
H3072 H 0.7362 1.2292 0.6905 0.6000 1.0000 Uiso R .
H3061 H 0.8856 1.2627 0.7134 0.6000 1.0000 Uiso R .
H3062 H 0.8532 1.1468 0.7023 0.6000 1.0000 Uiso R .
H3011 H 0.7360 1.0973 0.7957 0.4970 1.0000 Uiso R .
H3012 H 0.7079 1.1564 0.7604 0.4970 1.0000 Uiso R .
H3013 H 0.6997 1.0492 0.7488 0.4970 1.0000 Uiso R .
H3021 H 0.8583 1.2917 0.7824 0.4039 1.0000 Uiso R .
H3022 H 0.9609 1.2919 0.7693 0.4039 1.0000 Uiso R .
H3051 H 0.9485 1.1364 0.7440 0.4164 1.0000 Uiso R .
H3052 H 0.8372 1.0370 0.7472 0.4164 1.0000 Uiso R .
H3041 H 0.9518 1.0991 0.8210 0.3098 1.0000 Uiso R .
H3042 H 0.8297 1.0417 0.8248 0.3098 1.0000 Uiso R .
H3031 H 0.9533 1.2353 0.8426 0.6000 1.0000 Uiso R .
H3032 H 0.8310 1.1787 0.8444 0.6000 1.0000 Uiso R .
H1091 H 0.8689 0.9319 0.9600 0.2920 1.0000 Uiso R .
H1092 H 0.7647 0.8784 0.9871 0.2920 1.0000 Uiso R .
H1093 H 0.7659 0.9194 0.9395 0.2920 1.0000 Uiso R .
H1081 H 0.7965 0.7455 0.9562 0.3967 1.0000 Uiso R .
H1082 H 0.7977 0.7865 0.9086 0.3967 1.0000 Uiso R .
H1071 H 0.6211 0.6687 0.9621 0.3469 1.0000 Uiso R .
H1072 H 0.6150 0.7394 0.9253 0.3469 1.0000 Uiso R .
H1061 H 0.6681 0.5838 0.9096 0.3948 1.0000 Uiso R .
H1062 H 0.6482 0.6485 0.8740 0.3948 1.0000 Uiso R .
H1011 H 0.3764 0.5088 0.8740 0.2225 1.0000 Uiso R .
H1012 H 0.4523 0.6179 0.8949 0.2225 1.0000 Uiso R .
H1013 H 0.4767 0.5896 0.8485 0.2225 1.0000 Uiso R .
H1021 H 0.5483 0.4294 0.8809 0.3632 1.0000 Uiso R .
H1022 H 0.4912 0.4558 0.8441 0.3632 1.0000 Uiso R .
H1051 H 0.4328 0.5117 0.9615 0.2105 1.0000 Uiso R .
H1052 H 0.4893 0.4459 0.9606 0.2105 1.0000 Uiso R .
H1031 H 0.3745 0.2767 0.8963 0.2230 1.0000 Uiso R .
H1032 H 0.3159 0.3237 0.8704 0.2230 1.0000 Uiso R .
H1041 H 0.3248 0.3195 0.9535 0.2089 1.0000 Uiso R .
H1042 H 0.2917 0.3898 0.9274 0.2089 1.0000 Uiso R .
H2091 H 0.2331 0.1105 0.5580 1.2903 1.0000 Uiso R .
H2092 H 0.2663 0.1879 0.5978 1.2903 1.0000 Uiso R .
H2093 H 0.3451 0.2094 0.5594 1.2903 1.0000 Uiso R .
H2081 H 0.1599 0.2254 0.5603 0.3943 1.0000 Uiso R .
H2082 H 0.2387 0.2469 0.5218 0.3943 1.0000 Uiso R .
H2071 H 0.2560 0.3851 0.5996 0.6138 1.0000 Uiso R .
H2072 H 0.3064 0.4127 0.5527 0.6138 1.0000 Uiso R .
H2061 H 0.3884 0.3672 0.6134 0.4228 1.0000 Uiso R .
H2062 H 0.4322 0.3701 0.5663 0.4228 1.0000 Uiso R .
H2011 H 0.4690 0.6420 0.6049 0.1734 1.0000 Uiso R .
H2012 H 0.3774 0.5417 0.6265 0.1734 1.0000 Uiso R .
H2013 H 0.3776 0.5591 0.5757 0.1734 1.0000 Uiso R .
H2051 H 0.5668 0.5144 0.5484 0.1846 1.0000 Uiso R .
H2052 H 0.5116 0.5789 0.5378 0.1846 1.0000 Uiso R .
H2021 H 0.5372 0.5553 0.6613 0.2254 1.0000 Uiso R .
H2022 H 0.5604 0.4707 0.6420 0.2254 1.0000 Uiso R .
H2041 H 0.6159 0.7022 0.5826 0.2375 1.0000 Uiso R .
H2042 H 0.6898 0.6717 0.5579 0.2375 1.0000 Uiso R .
H2031 H 0.6829 0.6648 0.6427 0.3721 1.0000 Uiso R .
H2032 H 0.6992 0.5812 0.6178 0.3721 1.0000 Uiso R .

loop_
_atom_site_aniso_label
_atom_site_aniso_U_11
_atom_site_aniso_U_22
_atom_site_aniso_U_33
_atom_site_aniso_U_23
_atom_site_aniso_U_13
_atom_site_aniso_U_12
Pb1 0.0551(3) 0.0608(3) 0.0496(2) 0.0009(10) 0.0015(10) 0.0277(2)
Cl2 0.086(8) 0.139(11) 0.101(7) 0.008(7) 0.029(7) 0.045(7)
Zn3 0.075(2) 0.075(2) 0.045(2) 0.0000 0.0000 0.0375(11)
Cl4 0.0609 0.1101 0.1210 -0.0055 -0.0065 0.0295
Cl5 0.47(4) 0.47(4) 0.51(8) 0.0000 0.0000 0.23(2)
Cl6 0.052(5) 0.052(5) 0.055(7) 0.0000 0.0000 0.026(3)
Cl7 0.108(3) 0.0600(19) 0.083(2) -0.001(8) 0.005(9) 0.031(2)
Cl3 0.098(8) 0.140(11) 0.087(7) -0.023(7) -0.042(7) 0.045(8)
Cl8 0.077(7) 0.077(7) 0.037(7) 0.0000 0.0000 0.039(3)
Zn1 0.129(5) 0.129(5) 0.215(10) 0.0000 0.0000 0.065(2)
Cl1 0.185(9) 0.185(9) 0.084(8) 0.0000 0.0000 0.092(4)
Cl9 0.1712 0.1198 0.9137 0.1774 0.1217 0.0566

loop_
_atom_type_symbol
_atom_type_scat_dispersion_real
_atom_type_scat_dispersion_imag
_atom_type_scat_Cromer_Mann_a1
_atom_type_scat_Cromer_Mann_b1
_atom_type_scat_Cromer_Mann_a2
_atom_type_scat_Cromer_Mann_b2
_atom_type_scat_Cromer_Mann_a3
_atom_type_scat_Cromer_Mann_b3
_atom_type_scat_Cromer_Mann_a4
_atom_type_scat_Cromer_Mann_b4
_atom_type_scat_Cromer_Mann_c
_atom_type_scat_source
C 0.0033 0.0016 2.3100 20.8439 1.0200 10.2075 1.5886 0.5687 0.8650 51.6512 0.2156 'International Tables Vol C 4.2.6.8 and 6.1.1.4'
H 0.0000 0.0000 0.4930 10.5109 0.3229 26.1257 0.1402 3.1424 0.0408 57.7998 0.0030 'International Tables Vol C 4.2.6.8 and 6.1.1.4'
N 0.0061 0.0033 12.2126 0.0057 3.1322 9.8933 2.0125 28.9975 1.1663 0.5826 -11.5290 'International Tables Vol C 4.2.6.8 and 6.1.1.4'
Cl 0.1484 0.1585 11.4604 0.0104 7.1964 1.1662 6.2556 18.5194 1.6455 47.7784 -9.5574 'International Tables Vol C 4.2.6.8 and 6.1.1.4'
Zn 0.2839 1.4301 14.0743 3.2655 7.0318 0.2333 5.1652 10.3163 2.4100 58.7097 1.3041 'International Tables Vol C 4.2.6.8 and 6.1.1.4'
Pb -3.3944 10.1111 31.0617 0.6902 13.0637 2.3576 18.4420 8.6180 5.9696 47.2579 13.4118 'International Tables Vol C 4.2.6.8 and 6.1.1.4'

loop_
_geom_angle_atom_site_label_1
_geom_angle_site_symmetry_1
_geom_angle_atom_site_label_2
_geom_angle_atom_site_label_3
_geom_angle_site_symmetry_3
_geom_angle
_geom_angle_publ_flag
Cl7 5_565 Pb1 Cl2 . 98.6(4) yes
Cl7 5_565 Pb1 Cl6 . 79.8(2) yes
Cl2 . Pb1 Cl6 . 170.6(3) yes
Cl7 5_565 Pb1 Cl7 . 153.76(8) yes
Cl2 . Pb1 Cl7 . 98.6(4) yes
Cl6 . Pb1 Cl7 . 80.0(2) yes
Cl7 5_565 Pb1 Cl3 . 99.1(4) yes
Cl2 . Pb1 Cl3 . 95.30(15) yes
Cl6 . Pb1 Cl3 . 94.1(3) yes
Cl7 . Pb1 Cl3 . 98.9(4) yes
Cl7 5_565 Pb1 Cl8 . 79.7(2) yes
Cl2 . Pb1 Cl8 . 92.6(3) yes
Cl6 . Pb1 Cl8 . 77.98(10) yes
Cl7 . Pb1 Cl8 . 79.8(2) yes
Cl3 . Pb1 Cl8 . 172.1(3) yes
Cl4 5_565 Zn3 Cl4 3_665 110.43(18) yes
Cl4 5_565 Zn3 Cl4 . 110.43(18) yes
Cl4 3_665 Zn3 Cl4 . 110.43(18) yes
Cl4 5_565 Zn3 Cl5 . 108.49(19) yes
Cl4 3_665 Zn3 Cl5 . 108.49(19) yes
Cl4 . Zn3 Cl5 . 108.49(19) yes
Pb1 3_665 Cl6 Pb1 . 84.3(3) yes
Pb1 3_665 Cl6 Pb1 5_565 84.3(3) yes
Pb1 . Cl6 Pb1 5_565 84.3(3) yes
Pb1 . Cl7 Pb1 3_665 86.24(8) yes
Pb1 . Cl8 Pb1 3_665 85.0(3) yes
Pb1 . Cl8 Pb1 5_565 85.0(3) yes
Pb1 3_665 Cl8 Pb1 5_565 85.0(3) yes
Cl9 3_655 Zn1 Cl9 5_665 110.3(8) yes
Cl9 3_655 Zn1 Cl1 . 108.6(8) yes
Cl9 5_665 Zn1 Cl1 . 108.6(8) yes
Cl9 3_655 Zn1 Cl9 . 110.3(8) yes
Cl9 5_665 Zn1 Cl9 . 110.3(8) yes
Cl1 . Zn1 Cl9 . 108.6(8) yes
C101 . N100 C102 . 109.5(9) yes
C101 . N100 C105 . 109.1(9) yes
C102 . N100 C105 . 102.6(9) yes
C101 . N100 C106 . 107.6(9) yes
C102 . N100 C106 . 113.8(9) yes
C105 . N100 C106 . 114.1(9) yes
N100 . C101 H1011 . 108.7 no
N100 . C101 H1012 . 109.4 no
H1011 . C101 H1012 . 109.5 no
N100 . C101 H1013 . 110.3 no
H1011 . C101 H1013 . 109.5 no
H1012 . C101 H1013 . 109.5 no
N100 . C102 C103 . 104.2(9) yes
N100 . C102 H1021 . 110.8 no
C103 . C102 H1021 . 111.9 no
N100 . C102 H1022 . 110.6 no
C103 . C102 H1022 . 109.8 no
H1021 . C102 H1022 . 109.5 no
C102 . C103 C104 . 105.0(9) yes
C102 . C103 H1031 . 109.5 no
C104 . C103 H1031 . 111.6 no
C102 . C103 H1032 . 111.6 no
C104 . C103 H1032 . 109.7 no
H1031 . C103 H1032 . 109.5 no
C103 . C104 C105 . 104.3(9) yes
C103 . C104 H1041 . 109.7 no
C105 . C104 H1041 . 109.7 no
C103 . C104 H1042 . 111.7 no
C105 . C104 H1042 . 111.9 no
H1041 . C104 H1042 . 109.5 no
C104 . C105 N100 . 104.7(9) yes
C104 . C105 H1051 . 110.0 no
N100 . C105 H1051 . 111.0 no
C104 . C105 H1052 . 111.9 no
N100 . C105 H1052 . 109.7 no
H1051 . C105 H1052 . 109.5 no
N100 . C106 C107 . 116.9(9) yes
N100 . C106 H1061 . 107.9 no
C107 . C106 H1061 . 109.7 no
N100 . C106 H1062 . 106.9 no
C107 . C106 H1062 . 105.8 no
H1061 . C106 H1062 . 109.5 no
C106 . C107 C108 . 109.5(10) yes
C106 . C107 H1071 . 107.7 no
C108 . C107 H1071 . 109.9 no
C106 . C107 H1072 . 111.6 no
C108 . C107 H1072 . 108.6 no
H1071 . C107 H1072 . 109.5 no
C107 . C108 C109 . 112.0(10) yes
C107 . C108 H1081 . 108.2 no
C109 . C108 H1081 . 107.9 no
C107 . C108 H1082 . 109.1 no
C109 . C108 H1082 . 110.1 no
H1081 . C108 H1082 . 109.5 no
C108 . C109 H1091 . 109.3 no
C108 . C109 H1092 . 110.7 no
H1091 . C109 H1092 . 109.5 no
C108 . C109 H1093 . 108.4 no
H1091 . C109 H1093 . 109.5 no
H1092 . C109 H1093 . 109.5 no
C201 . N200 C202 . 111.4(9) yes
C201 . N200 C205 . 108.2(9) yes
C202 . N200 C205 . 103.8(8) yes
C201 . N200 C206 . 107.6(8) yes
C202 . N200 C206 . 113.2(9) yes
C205 . N200 C206 . 112.7(9) yes
N200 . C201 H2011 . 108.5 no
N200 . C201 H2012 . 110.2 no
H2011 . C201 H2012 . 109.5 no
N200 . C201 H2013 . 109.6 no
H2011 . C201 H2013 . 109.5 no
H2012 . C201 H2013 . 109.5 no
N200 . C202 C203 . 105.1(9) yes
N200 . C202 H2021 . 111.8 no
C203 . C202 H2021 . 109.8 no
N200 . C202 H2022 . 111.6 no
C203 . C202 H2022 . 108.9 no
H2021 . C202 H2022 . 109.5 no
C202 . C203 C204 . 104.6(9) yes
C202 . C203 H2031 . 111.9 no
C204 . C203 H2031 . 108.6 no
C202 . C203 H2032 . 112.2 no
C204 . C203 H2032 . 109.8 no
H2031 . C203 H2032 . 109.5 no
C203 . C204 C205 . 104.6(10) yes
C203 . C204 H2041 . 111.4 no
C205 . C204 H2041 . 109.1 no
C203 . C204 H2042 . 113.1 no
C205 . C204 H2042 . 109.1 no
H2041 . C204 H2042 . 109.5 no
C204 . C205 N200 . 105.5(9) yes
C204 . C205 H2051 . 109.7 no
N200 . C205 H2051 . 109.0 no
C204 . C205 H2052 . 113.8 no
N200 . C205 H2052 . 109.3 no
H2051 . C205 H2052 . 109.5 no
N200 . C206 C207 . 117.8(10) yes
N200 . C206 H2061 . 104.4 no
C207 . C206 H2061 . 93.5 no
N200 . C206 H2062 . 110.1 no
C207 . C206 H2062 . 118.7 no
H2061 . C206 H2062 . 109.5 no
C206 . C207 C208 . 109.4(10) yes
C206 . C207 H2071 . 122.7 no
C208 . C207 H2071 . 116.6 no
C206 . C207 H2072 . 96.8 no
C208 . C207 H2072 . 96.5 no
H2071 . C207 H2072 . 109.5 no
C207 . C208 C209 . 112.2(10) yes
C207 . C208 H2081 . 104.9 no
C209 . C208 H2081 . 112.4 no
C207 . C208 H2082 . 121.4 no
C209 . C208 H2082 . 96.6 no
H2081 . C208 H2082 . 109.5 no
C208 . C209 H2091 . 117.2 no
C208 . C209 H2092 . 97.2 no
H2091 . C209 H2092 . 109.5 no
C208 . C209 H2093 . 113.1 no
H2091 . C209 H2093 . 109.5 no
H2092 . C209 H2093 . 109.5 no
C301 . N300 C302 . 109.8(9) yes
C301 . N300 C305 . 108.4(9) yes
C302 . N300 C305 . 103.1(9) yes
C301 . N300 C306 . 107.3(9) yes
C302 . N300 C306 . 114.0(9) yes
C305 . N300 C306 . 114.2(9) yes
N300 . C301 H3011 . 109.9 no
N300 . C301 H3012 . 106.4 no
H3011 . C301 H3012 . 109.5 no
N300 . C301 H3013 . 112.1 no
H3011 . C301 H3013 . 109.5 no
H3012 . C301 H3013 . 109.5 no
N300 . C302 C303 . 102.7(10) yes
N300 . C302 H3021 . 109.1 no
C303 . C302 H3021 . 114.8 no
N300 . C302 H3022 . 108.4 no
C303 . C302 H3022 . 112.0 no
H3021 . C302 H3022 . 109.5 no
C302 . C303 C304 . 102.6(9) yes
C302 . C303 H3031 . 107.6 no
C304 . C303 H3031 . 110.9 no
C302 . C303 H3032 . 109.4 no
C304 . C303 H3032 . 116.3 no
H3031 . C303 H3032 . 109.5 no
C303 . C304 C305 . 102.8(9) yes
C303 . C304 H3041 . 111.1 no
C305 . C304 H3041 . 113.8 no
C303 . C304 H3042 . 105.6 no
C305 . C304 H3042 . 113.6 no
H3041 . C304 H3042 . 109.5 no
C304 . C305 N300 . 104.2(10) yes
C304 . C305 H3051 . 110.2 no
N300 . C305 H3051 . 113.9 no
C304 . C305 H3052 . 106.0 no
N300 . C305 H3052 . 112.6 no
H3051 . C305 H3052 . 109.5 no
N300 . C306 C307 . 116.5(10) yes
N300 . C306 H3061 . 111.8 no
C307 . C306 H3061 . 112.2 no
N300 . C306 H3062 . 101.8 no
C307 . C306 H3062 . 104.0 no
H3061 . C306 H3062 . 109.5 no
C306 . C307 C308 . 109.0(10) yes
C306 . C307 H3071 . 110.9 no
C308 . C307 H3071 . 117.7 no
C306 . C307 H3072 . 104.8 no
C308 . C307 H3072 . 104.0 no
H3071 . C307 H3072 . 109.5 no
C307 . C308 C309 . 112.5(10) yes
C307 . C308 H3081 . 105.8 no
C309 . C308 H3081 . 101.8 no
C307 . C308 H3082 . 117.0 no
C309 . C308 H3082 . 109.2 no
H3081 . C308 H3082 . 109.5 no
C308 . C309 H3091 . 115.7 no
C308 . C309 H3092 . 109.9 no
H3091 . C309 H3092 . 109.5 no
C308 . C309 H3093 . 102.5 no
H3091 . C309 H3093 . 109.5 no
H3092 . C309 H3093 . 109.5 no

loop_
_geom_bond_atom_site_label_1
_geom_bond_atom_site_label_2
_geom_bond_site_symmetry_2
_geom_bond_distance
_geom_bond_publ_flag
Pb1 Cl7 5_565 2.963(4) yes
Pb1 Cl2 . 2.719(11) yes
Pb1 Cl6 . 3.016(8) yes
Pb1 Cl7 . 2.956(4) yes
Pb1 Cl3 . 2.738(10) yes
Pb1 Cl8 . 2.995(8) yes
Zn3 Cl4 5_565 2.303(7) yes
Zn3 Cl4 3_665 2.303(7) yes
Zn3 Cl4 . 2.303(7) yes
Zn3 Cl5 . 1.73(5) yes
Zn1 Cl9 3_655 2.066(13) yes
Zn1 Cl9 5_665 2.066(13) yes
Zn1 Cl1 . 2.060(19) yes
Zn1 Cl9 . 2.066(13) yes
N100 C101 . 1.38(4) yes
N100 C102 . 1.25(4) yes
N100 C105 . 1.65(3) yes
N100 C106 . 1.64(4) yes
C101 H1011 . 0.950 no
C101 H1012 . 0.950 no
C101 H1013 . 0.950 no
C102 C103 . 1.76(4) yes
C102 H1021 . 0.950 no
C102 H1022 . 0.950 no
C103 C104 . 1.41(3) yes
C103 H1031 . 0.950 no
C103 H1032 . 0.950 no
C104 C105 . 1.46(3) yes
C104 H1041 . 0.950 no
C104 H1042 . 0.950 no
C105 H1051 . 0.950 no
C105 H1052 . 0.950 no
C106 C107 . 1.48(5) yes
C106 H1061 . 0.950 no
C106 H1062 . 0.950 no
C107 C108 . 1.53(5) yes
C107 H1071 . 0.950 no
C107 H1072 . 0.950 no
C108 C109 . 1.60(4) yes
C108 H1081 . 0.950 no
C108 H1082 . 0.950 no
C109 H1091 . 0.950 no
C109 H1092 . 0.950 no
C109 H1093 . 0.950 no
N200 C201 . 1.45(3) yes
N200 C202 . 1.62(3) yes
N200 C205 . 1.33(2) yes
N200 C206 . 1.52(5) yes
C201 H2011 . 0.950 no
C201 H2012 . 0.950 no
C201 H2013 . 0.950 no
C202 C203 . 1.32(4) yes
C202 H2021 . 0.950 no
C202 H2022 . 0.950 no
C203 C204 . 1.55(4) yes
C203 H2031 . 0.950 no
C203 H2032 . 0.950 no
C204 C205 . 1.37(3) yes
C204 H2041 . 0.950 no
C204 H2042 . 0.950 no
C205 H2051 . 0.950 no
C205 H2052 . 0.950 no
C206 C207 . 1.40(6) yes
C206 H2061 . 0.950 no
C206 H2062 . 0.950 no
C207 C208 . 1.68(5) yes
C207 H2071 . 0.950 no
C207 H2072 . 0.950 no
C208 C209 . 1.49(7) yes
C208 H2081 . 0.950 no
C208 H2082 . 0.950 no
C209 H2091 . 0.950 no
C209 H2092 . 0.950 no
C209 H2093 . 0.950 no
N300 C301 . 1.29(5) yes
N300 C302 . 1.38(4) yes
N300 C305 . 1.35(4) yes
N300 C306 . 1.08(5) yes
C301 H3011 . 0.950 no
C301 H3012 . 0.950 no
C301 H3013 . 0.950 no
C302 C303 . 1.64(5) yes
C302 H3021 . 0.950 no
C302 H3022 . 0.950 no
C303 C304 . 1.40(4) yes
C303 H3031 . 0.950 no
C303 H3032 . 0.950 no
C304 C305 . 1.66(5) yes
C304 H3041 . 0.950 no
C304 H3042 . 0.950 no
C305 H3051 . 0.950 no
C305 H3052 . 0.950 no
C306 C307 . 1.50(6) yes
C306 H3061 . 0.950 no
C306 H3062 . 0.950 no
C307 C308 . 1.75(6) yes
C307 H3071 . 0.950 no
C307 H3072 . 0.950 no
C308 C309 . 1.63(6) yes
C308 H3081 . 0.950 no
C308 H3082 . 0.950 no
C309 H3091 . 0.950 no
C309 H3092 . 0.950 no
C309 H3093 . 0.950 no

loop_
_geom_hbond_atom_site_label_D
_geom_hbond_site_symmetry_D
_geom_hbond_atom_site_label_H
_geom_hbond_atom_site_label_A
_geom_hbond_site_symmetry_A
_geom_hbond_angle_DHA
_geom_hbond_distance_DH
_geom_hbond_distance_HA
_geom_hbond_distance_DA
_geom_hbond_publ_flag
C206 3_665 H3091 C202 3_665 120 0.91 2.04 2.62(8) yes
C309 . H3091 C201 3_665 125 0.95 1.96 2.62(8) yes
C206 3_665 H3091 C309 . 123 0.91 0.95 1.63(8) yes
C309 . H3091 C207 3_665 139 0.95 1.77 2.57(8) yes
C309 . H3093 C203 3_665 125 0.95 2.35 3.00(8) yes
C308 . H3082 C209 3_665 131 0.95 2.27 2.98(8) yes
C303 . H3031 C106 5_675 130 0.95 2.55 3.24(8) yes
C109 . H1092 C209 4_665 157 0.95 2.52 3.42(8) yes
C109 . H1093 C104 3_665 146 0.95 2.53 3.35(8) yes
C106 . H1062 C303 3_765 132 0.95 2.53 3.24(8) yes
C209 . H2092 C308 5_565 132 0.95 2.27 2.98(8) yes
C208 . H2082 C108 4_664 173 0.95 2.57 3.51(8) yes
C206 . H2061 C308 5_565 158 0.95 1.54 2.45(8) yes
C309 5_565 H2061 C207 . 135 1.02 1.74 2.57(8) yes
